data_7011805
loop_
_publ_author_name
'Baldamus, Jens'
'Berghof, Christiane'
'Cole, Marcus L.'
'Evans, David J.'
'Hey-Hawkins, Evamarie'
'Junk, Peter C.'

_publ_section_title
;
 Attenuation of reactivity by product solvation: Synthesis and
 molecular structure of
 [K{(\h6-Mes)NC(H)N(Mes)}{(\h6-Mes)NHC(H)N(Mes)], the first
 formamidinate complex of potassium
;
_journal_issue 14
_journal_name_full 'Journal of the Chemical Society, Dalton Transactions'
_journal_page_first 2802
_journal_paper_doi 10.1039/b204224j
_journal_year 2002
_chemical_formula_moiety 'C38 H47 K N4, 0.5(C7 H7), 0.5(C7 H8)'
_chemical_formula_sum 'C45 H55 K N4'
_chemical_formula_weight 691.03
_chemical_name_common '[K{FMes}{HFMes}].toluene'
_chemical_name_systematic
;
N, N'-di(2, 4, 6 - trimethylphenyl)formamidinato, N, N'-di(2, 4, 6 -
trimethylphenyl)formamidino potassium toluene solvate
;
_space_group_IT_number 15
_symmetry_cell_setting monoclinic
_symmetry_space_group_name_Hall '-C 2yc'
_symmetry_space_group_name_H-M 'C 1 2/c 1'
_atom_sites_solution_hydrogens geom
_atom_sites_solution_primary direct
_atom_sites_solution_secondary difmap
_audit_creation_method SHELXL-97
_cell_angle_alpha 90.00
_cell_angle_beta 122.13(3)
_cell_angle_gamma 90.00
_cell_formula_units_Z 8
_cell_length_a 41.735(8)
_cell_length_b 10.191(2)
_cell_length_c 23.027(5)
_cell_measurement_temperature 150(2)
_cell_volume 8294(4)
_computing_cell_refinement DENZO-SMN
_computing_data_collection 'Nonius Collect'
_computing_data_reduction 'X -Seed'
_computing_molecular_graphics 'X-Seed / POV-Ray'
_computing_publication_material 'Microsoft Office 2000'
_computing_structure_refinement 'SHELXL-97 (Sheldrick, 1997)'
_computing_structure_solution 'SHELXS-97 (Sheldrick, 1990)'
_diffrn_ambient_temperature 150(2)
_diffrn_measured_fraction_theta_full 0.994
_diffrn_measured_fraction_theta_max 0.994
_diffrn_measurement_device_type 'Nonius Kappa CCD'
_diffrn_radiation_monochromator graphite
_diffrn_radiation_source 'fine-focus sealed tube'
_diffrn_radiation_type MoK\a
_diffrn_radiation_wavelength 0.71073
_diffrn_reflns_av_R_equivalents 0.0727
_diffrn_reflns_av_sigmaI/netI 0.0645
_diffrn_reflns_limit_h_max 53
_diffrn_reflns_limit_h_min -54
_diffrn_reflns_limit_k_max 13
_diffrn_reflns_limit_k_min -13
_diffrn_reflns_limit_l_max 29
_diffrn_reflns_limit_l_min -29
_diffrn_reflns_number 61834
_diffrn_reflns_theta_full 27.47
_diffrn_reflns_theta_max 27.47
_diffrn_reflns_theta_min 3.19
_exptl_absorpt_coefficient_mu 0.162
_exptl_absorpt_correction_T_max 0.9530
_exptl_absorpt_correction_T_min 0.9380
_exptl_absorpt_correction_type empirical
_exptl_absorpt_process_details 'performed as part of the DENZO-SMN package'
_exptl_crystal_colour colourless
_exptl_crystal_density_diffrn 1.107
_exptl_crystal_density_method 'not measured'
_exptl_crystal_description needles
_exptl_crystal_F_000 2976
_exptl_crystal_size_max 0.40
_exptl_crystal_size_mid 0.30
_exptl_crystal_size_min 0.30
_refine_diff_density_max 0.453
_refine_diff_density_min -0.277
_refine_diff_density_rms 0.043
_refine_ls_extinction_method none
_refine_ls_goodness_of_fit_ref 0.923
_refine_ls_hydrogen_treatment mixed
_refine_ls_matrix_type full
_refine_ls_number_parameters 501
_refine_ls_number_reflns 9437
_refine_ls_number_restraints 0
_refine_ls_restrained_S_all 0.923
_refine_ls_R_factor_all 0.1014
_refine_ls_R_factor_gt 0.0504
_refine_ls_shift/su_max 0.031
_refine_ls_shift/su_mean 0.001
_refine_ls_structure_factor_coef Fsqd
_refine_ls_weighting_details 'calc w=1/[\s^2^(Fo^2^)+(0.1000P)^2^+0.0000P] where P=(Fo^2^+2Fc^2^)/3'
_refine_ls_weighting_scheme calc
_refine_ls_wR_factor_gt 0.1318
_refine_ls_wR_factor_ref 0.1576
_reflns_number_gt 5766
_reflns_number_total 9437
_reflns_threshold_expression >2sigma(I)
_cod_data_source_file b204224j.txt
_cod_data_source_block D
_cod_original_cell_volume 8293(3)
_cod_original_sg_symbol_H-M C2/c
_cod_database_code 7011805

loop_
_symmetry_equiv_pos_as_xyz
'x, y, z'
'-x, y, -z+1/2'
'x+1/2, y+1/2, z'
'-x+1/2, y+1/2, -z+1/2'
'-x, -y, -z'
'x, -y, z-1/2'
'-x+1/2, -y+1/2, -z'
'x+1/2, -y+1/2, z-1/2'

loop_
_atom_site_label
_atom_site_type_symbol
_atom_site_fract_x
_atom_site_fract_y
_atom_site_fract_z
_atom_site_U_iso_or_equiv
_atom_site_adp_type
_atom_site_occupancy
_atom_site_symmetry_multiplicity
_atom_site_calc_flag
_atom_site_refinement_flags
_atom_site_disorder_assembly
_atom_site_disorder_group
K1 K 0.865549(11) 0.26549(4) 0.36191(2) 0.03097(13) Uani 1 1 d . . .
N1 N 0.85110(4) 0.45002(15) 0.26565(8) 0.0317(4) Uani 1 1 d . . .
N2 N 0.86854(4) 0.63597(15) 0.33720(8) 0.0354(4) Uani 1 1 d . . .
N3 N 0.91484(4) 0.07623(14) 0.37098(9) 0.0337(4) Uani 1 1 d . . .
N4 N 0.87981(4) -0.10791(15) 0.36318(9) 0.0402(4) Uani 1 1 d . . .
H4 H 0.8784 -0.1941 0.3618 0.048 Uiso 1 1 calc R . .
C6 C 0.80681(5) 0.34370(19) 0.15730(10) 0.0343(4) Uani 1 1 d . . .
C9 C 0.77789(6) 0.3386(2) 0.17740(11) 0.0470(6) Uani 1 1 d . . .
H9A H 0.7674 0.4265 0.1736 0.071 Uiso 1 1 calc R . .
H9B H 0.7899 0.3077 0.2248 0.071 Uiso 1 1 calc R . .
H9C H 0.7575 0.2783 0.1469 0.071 Uiso 1 1 calc R . .
C5 C 0.79900(6) 0.2878(2) 0.09583(10) 0.0413(5) Uani 1 1 d . . .
H5 H 0.7755 0.2444 0.0677 0.050 Uiso 1 1 calc R . .
C4 C 0.82433(6) 0.2932(2) 0.07434(10) 0.0418(5) Uani 1 1 d . . .
C8 C 0.81565(7) 0.2316(3) 0.00771(12) 0.0613(7) Uani 1 1 d . . .
H8A H 0.8063 0.1420 0.0045 0.092 Uiso 1 1 calc R . .
H8B H 0.8387 0.2292 0.0063 0.092 Uiso 1 1 calc R . .
H8C H 0.7963 0.2836 -0.0309 0.092 Uiso 1 1 calc R . .
C3 C 0.85853(6) 0.3554(2) 0.11707(10) 0.0418(5) Uani 1 1 d . . .
H3 H 0.8762 0.3608 0.1032 0.050 Uiso 1 1 calc R . .
C2 C 0.86805(5) 0.41009(19) 0.17951(10) 0.0373(5) Uani 1 1 d . . .
C7 C 0.90700(6) 0.4669(2) 0.22596(12) 0.0508(6) Uani 1 1 d . . .
H7A H 0.9226 0.4490 0.2068 0.076 Uiso 1 1 calc R . .
H7B H 0.9187 0.4266 0.2715 0.076 Uiso 1 1 calc R . .
H7C H 0.9050 0.5619 0.2299 0.076 Uiso 1 1 calc R . .
C1 C 0.84196(5) 0.40503(18) 0.20065(10) 0.0313(4) Uani 1 1 d . . .
C19 C 0.85733(5) 0.57675(18) 0.27819(10) 0.0332(4) Uani 1 1 d . . .
H19 H 0.8534 0.6308 0.2413 0.040 Uiso 1 1 calc R . .
C10 C 0.87585(5) 0.55887(17) 0.39383(10) 0.0316(4) Uani 1 1 d . . .
C11 C 0.91260(5) 0.51052(18) 0.44040(10) 0.0378(5) Uani 1 1 d . . .
C16 C 0.94342(6) 0.5310(2) 0.42617(13) 0.0541(6) Uani 1 1 d . . .
H16A H 0.9681 0.5268 0.4693 0.081 Uiso 1 1 calc R . .
H16B H 0.9403 0.6172 0.4049 0.081 Uiso 1 1 calc R . .
H16C H 0.9419 0.4625 0.3950 0.081 Uiso 1 1 calc R . .
C12 C 0.91914(6) 0.4420(2) 0.49767(11) 0.0434(5) Uani 1 1 d . . .
H12 H 0.9441 0.4120 0.5295 0.052 Uiso 1 1 calc R . .
C13 C 0.89100(6) 0.4151(2) 0.51076(10) 0.0431(5) Uani 1 1 d . . .
C17 C 0.89899(8) 0.3390(2) 0.57334(12) 0.0646(7) Uani 1 1 d . . .
H17A H 0.8975 0.2447 0.5638 0.097 Uiso 1 1 calc R . .
H17B H 0.8803 0.3621 0.5849 0.097 Uiso 1 1 calc R . .
H17C H 0.9244 0.3607 0.6120 0.097 Uiso 1 1 calc R . .
C14 C 0.85500(6) 0.4634(2) 0.46431(10) 0.0414(5) Uani 1 1 d . . .
H14 H 0.8352 0.4472 0.4723 0.050 Uiso 1 1 calc R . .
C15 C 0.84695(5) 0.53485(18) 0.40633(10) 0.0341(5) Uani 1 1 d . . .
C18 C 0.80770(6) 0.5843(2) 0.35641(11) 0.0488(6) Uani 1 1 d . . .
H18A H 0.7908 0.5577 0.3717 0.073 Uiso 1 1 calc R . .
H18B H 0.7986 0.5472 0.3109 0.073 Uiso 1 1 calc R . .
H18C H 0.8081 0.6802 0.3540 0.073 Uiso 1 1 calc R . .
C25 C 0.94681(5) 0.1307(2) 0.31023(10) 0.0386(5) Uani 1 1 d . . .
C28 C 0.91247(6) 0.0872(2) 0.24235(11) 0.0550(6) Uani 1 1 d . . .
H28A H 0.9090 -0.0077 0.2433 0.083 Uiso 1 1 calc R . .
H28B H 0.9163 0.1086 0.2050 0.083 Uiso 1 1 calc R . .
H28C H 0.8899 0.1328 0.2350 0.083 Uiso 1 1 calc R . .
C24 C 0.97844(6) 0.1818(2) 0.31245(11) 0.0414(5) Uani 1 1 d . . .
H24 H 0.9782 0.1877 0.2710 0.050 Uiso 1 1 calc R . .
C23 C 1.01040(5) 0.22445(19) 0.37320(11) 0.0371(5) Uani 1 1 d . . .
C27 C 1.04473(6) 0.2764(2) 0.37447(12) 0.0446(5) Uani 1 1 d . . .
H27A H 1.0613 0.3224 0.4178 0.067 Uiso 1 1 calc R . .
H27B H 1.0366 0.3373 0.3362 0.067 Uiso 1 1 calc R . .
H27C H 1.0586 0.2031 0.3702 0.067 Uiso 1 1 calc R . .
C22 C 1.00987(5) 0.21493(19) 0.43252(11) 0.0364(5) Uani 1 1 d . . .
H22 H 1.0314 0.2430 0.4746 0.044 Uiso 1 1 calc R . .
C21 C 0.97887(5) 0.16561(18) 0.43279(10) 0.0352(5) Uani 1 1 d . . .
C26 C 0.97955(6) 0.1571(2) 0.49888(11) 0.0449(5) Uani 1 1 d . . .
H26A H 1.0028 0.1976 0.5360 0.067 Uiso 1 1 calc R . .
H26B H 0.9787 0.0648 0.5100 0.067 Uiso 1 1 calc R . .
H26C H 0.9576 0.2033 0.4936 0.067 Uiso 1 1 calc R . .
C20 C 0.94734(5) 0.12170(17) 0.37140(10) 0.0327(4) Uani 1 1 d . . .
C38 C 0.90900(5) -0.04888(18) 0.36554(10) 0.0357(5) Uani 1 1 d . . .
H38 H 0.9268 -0.1028 0.3630 0.043 Uiso 1 1 calc R . .
C29 C 0.85089(5) -0.03282(17) 0.36278(11) 0.0345(5) Uani 1 1 d . . .
C30 C 0.85499(5) 0.00494(19) 0.42439(11) 0.0387(5) Uani 1 1 d . . .
C35 C 0.88950(6) -0.0353(3) 0.49181(12) 0.0572(6) Uani 1 1 d . . .
H35A H 0.8929 -0.1305 0.4922 0.086 Uiso 1 1 calc R . .
H35B H 0.8862 -0.0109 0.5294 0.086 Uiso 1 1 calc R . .
H35C H 0.9118 0.0092 0.4977 0.086 Uiso 1 1 calc R . .
C31 C 0.82666(6) 0.0813(2) 0.42268(12) 0.0413(5) Uani 1 1 d . . .
H31 H 0.8294 0.1078 0.4647 0.050 Uiso 1 1 calc R . .
C32 C 0.79456(5) 0.1195(2) 0.36113(11) 0.0414(5) Uani 1 1 d . . .
C36 C 0.76435(7) 0.2045(2) 0.35941(15) 0.0636(7) Uani 1 1 d . . .
H36A H 0.7428 0.1497 0.3498 0.095 Uiso 1 1 calc R . .
H36B H 0.7560 0.2709 0.3234 0.095 Uiso 1 1 calc R . .
H36C H 0.7747 0.2479 0.4039 0.095 Uiso 1 1 calc R . .
C33 C 0.79096(5) 0.0774(2) 0.30067(11) 0.0414(5) Uani 1 1 d . . .
H33 H 0.7689 0.1011 0.2582 0.050 Uiso 1 1 calc R . .
C34 C 0.81853(5) 0.00162(19) 0.29997(11) 0.0379(5) Uani 1 1 d . . .
C37 C 0.81439(6) -0.0386(2) 0.23353(12) 0.0558(6) Uani 1 1 d . . .
H37A H 0.8345 0.0020 0.2298 0.084 Uiso 1 1 calc R . .
H37B H 0.7897 -0.0098 0.1951 0.084 Uiso 1 1 calc R . .
H37C H 0.8163 -0.1343 0.2323 0.084 Uiso 1 1 calc R . .
C40 C 0.99337(17) 0.1536(5) 0.7272(2) 0.0559(14) Uani 0.50 1 d P . .
H40 H 0.9890 0.0662 0.7355 0.067 Uiso 0.50 1 calc PR . .
C41 C 1.00287(18) 0.1760(6) 0.6777(3) 0.0574(16) Uani 0.50 1 d P . .
H41 H 1.0049 0.1055 0.6530 0.069 Uiso 0.50 1 calc PR . .
C42 C 1.00921(15) 0.3075(6) 0.6662(3) 0.0496(14) Uani 0.50 1 d P . .
H42 H 1.0159 0.3267 0.6336 0.060 Uiso 0.50 1 calc PR . .
C43 C 1.00559(12) 0.4065(5) 0.7027(3) 0.0525(12) Uani 0.50 1 d P . .
H43 H 1.0100 0.4945 0.6951 0.063 Uiso 0.50 1 calc PR . .
C44 C 0.9953(4) 0.3813(5) 0.7519(12) 0.038(2) Uani 0.50 1 d P . .
H44 H 0.9922 0.4513 0.7756 0.046 Uiso 0.50 1 calc PR . .
C39 C 0.99024(13) 0.2544(5) 0.7639(2) 0.0524(12) Uani 0.50 1 d P . .
C45 C 0.9806(3) 0.2307(8) 0.8163(4) 0.083(3) Uani 0.50 1 d P . .
H45A H 0.9689 0.1439 0.8090 0.125 Uiso 0.50 1 calc PR . .
H45B H 0.9628 0.2981 0.8125 0.125 Uiso 0.50 1 calc PR . .
H45C H 1.0036 0.2344 0.8621 0.125 Uiso 0.50 1 calc PR . .
C46 C 0.78040(16) 0.6632(5) 1.0377(3) 0.1129(15) Uani 1 1 d . . .
H46 H 0.8007 0.6036 1.0631 0.135 Uiso 1 1 calc R . .
C47 C 0.74555(14) 0.6191(4) 0.9893(2) 0.0927(11) Uani 1 1 d . . .
H47 H 0.7419 0.5274 0.9808 0.111 Uiso 1 1 calc R . .
C48 C 0.71431(15) 0.7039(6) 0.9508(3) 0.1220(15) Uani 1 1 d . . .
C49 C 0.6803(2) 0.6767(12) 0.9067(4) 0.146(4) Uani 0.50 1 d P . .
H49A H 0.6647 0.6921 0.9262 0.220 Uiso 0.50 1 calc PR . .
H49B H 0.6783 0.5844 0.8933 0.220 Uiso 0.50 1 calc PR . .
H49C H 0.6714 0.7326 0.8663 0.220 Uiso 0.50 1 calc PR . .

loop_
_atom_site_aniso_label
_atom_site_aniso_U_11
_atom_site_aniso_U_22
_atom_site_aniso_U_33
_atom_site_aniso_U_23
_atom_site_aniso_U_13
_atom_site_aniso_U_12
K1 0.0346(2) 0.0214(2) 0.0366(2) -0.00087(16) 0.01869(19) 0.00040(16)
N1 0.0379(9) 0.0246(9) 0.0346(9) -0.0024(7) 0.0206(7) -0.0001(7)
N2 0.0441(9) 0.0210(8) 0.0424(10) -0.0022(7) 0.0238(8) -0.0005(7)
N3 0.0340(8) 0.0232(9) 0.0505(10) 0.0038(7) 0.0270(8) 0.0015(6)
N4 0.0402(9) 0.0183(8) 0.0702(12) 0.0007(8) 0.0349(9) -0.0001(7)
C6 0.0391(11) 0.0321(11) 0.0357(11) -0.0001(8) 0.0226(9) 0.0013(8)
C9 0.0456(12) 0.0588(15) 0.0416(12) -0.0091(11) 0.0265(11) -0.0109(10)
C5 0.0415(12) 0.0446(13) 0.0372(12) -0.0053(9) 0.0206(10) -0.0030(9)
C4 0.0477(13) 0.0453(13) 0.0366(12) -0.0032(9) 0.0252(10) 0.0043(10)
C8 0.0637(16) 0.0805(19) 0.0491(14) -0.0172(13) 0.0363(13) -0.0044(13)
C3 0.0458(12) 0.0486(13) 0.0418(12) 0.0021(10) 0.0305(10) 0.0074(10)
C2 0.0382(11) 0.0348(12) 0.0406(12) 0.0027(9) 0.0222(10) 0.0037(9)
C7 0.0401(12) 0.0667(16) 0.0508(14) -0.0045(11) 0.0276(11) -0.0006(11)
C1 0.0372(10) 0.0254(10) 0.0338(10) 0.0040(8) 0.0206(9) 0.0055(8)
C19 0.0369(10) 0.0268(11) 0.0398(11) 0.0040(8) 0.0231(9) 0.0035(8)
C10 0.0340(10) 0.0210(10) 0.0339(11) -0.0080(8) 0.0141(9) -0.0003(8)
C11 0.0315(11) 0.0264(11) 0.0420(12) -0.0130(9) 0.0106(9) -0.0038(8)
C16 0.0323(11) 0.0528(15) 0.0664(16) -0.0144(12) 0.0190(11) -0.0076(10)
C12 0.0369(11) 0.0334(12) 0.0373(12) -0.0076(9) 0.0045(10) 0.0074(9)
C13 0.0517(13) 0.0345(12) 0.0312(11) -0.0036(9) 0.0141(10) 0.0067(9)
C17 0.0864(18) 0.0540(16) 0.0406(13) 0.0075(11) 0.0250(13) 0.0123(13)
C14 0.0475(12) 0.0399(12) 0.0398(12) -0.0030(9) 0.0252(10) 0.0041(9)
C15 0.0353(10) 0.0307(11) 0.0324(11) -0.0052(8) 0.0153(9) 0.0048(8)
C18 0.0412(12) 0.0610(15) 0.0454(13) 0.0048(11) 0.0239(11) 0.0162(10)
C25 0.0393(11) 0.0351(12) 0.0427(12) 0.0056(9) 0.0228(10) 0.0013(9)
C28 0.0458(13) 0.0678(17) 0.0446(13) 0.0056(11) 0.0194(11) -0.0091(11)
C24 0.0467(12) 0.0420(12) 0.0443(12) 0.0047(10) 0.0301(11) -0.0024(10)
C23 0.0392(11) 0.0291(11) 0.0500(13) 0.0027(9) 0.0285(10) 0.0011(8)
C27 0.0420(12) 0.0466(13) 0.0559(14) -0.0005(10) 0.0332(11) -0.0078(10)
C22 0.0380(11) 0.0323(11) 0.0442(12) -0.0036(9) 0.0255(10) -0.0024(9)
C21 0.0391(11) 0.0261(11) 0.0478(12) -0.0006(9) 0.0282(10) 0.0019(8)
C26 0.0483(13) 0.0481(14) 0.0496(13) -0.0071(10) 0.0336(11) -0.0056(10)
C20 0.0347(10) 0.0207(10) 0.0502(12) 0.0045(8) 0.0276(10) 0.0044(8)
C38 0.0353(10) 0.0258(11) 0.0517(13) 0.0025(9) 0.0270(10) 0.0041(8)
C29 0.0344(10) 0.0184(10) 0.0566(13) -0.0005(9) 0.0282(10) -0.0036(8)
C30 0.0392(11) 0.0320(11) 0.0525(13) 0.0100(9) 0.0295(11) 0.0011(9)
C35 0.0539(14) 0.0669(17) 0.0558(15) 0.0230(12) 0.0324(12) 0.0110(12)
C31 0.0445(12) 0.0389(12) 0.0518(13) 0.0016(10) 0.0333(11) -0.0009(9)
C32 0.0357(11) 0.0355(12) 0.0599(14) -0.0026(10) 0.0301(11) -0.0001(9)
C36 0.0477(14) 0.0622(17) 0.088(2) -0.0046(14) 0.0409(14) 0.0114(12)
C33 0.0297(10) 0.0381(12) 0.0493(13) -0.0034(10) 0.0162(10) -0.0046(9)
C34 0.0340(11) 0.0291(11) 0.0515(13) -0.0108(9) 0.0233(10) -0.0098(8)
C37 0.0445(13) 0.0622(16) 0.0559(15) -0.0243(12) 0.0235(12) -0.0123(11)
C40 0.072(4) 0.048(3) 0.058(4) 0.008(2) 0.041(4) 0.003(3)
C41 0.071(4) 0.042(4) 0.060(3) 0.009(3) 0.035(3) 0.011(3)
C42 0.045(3) 0.048(3) 0.056(3) 0.013(3) 0.027(2) 0.000(3)
C43 0.034(2) 0.045(3) 0.064(4) 0.006(3) 0.016(2) -0.004(2)
C44 0.022(7) 0.052(2) 0.047(3) -0.007(3) 0.023(5) -0.001(2)
C39 0.049(3) 0.065(4) 0.042(3) 0.003(2) 0.024(2) 0.002(2)
C45 0.146(9) 0.064(6) 0.066(5) 0.015(4) 0.074(6) 0.022(5)
C46 0.173(5) 0.088(3) 0.151(4) 0.016(3) 0.136(4) 0.007(3)
C47 0.133(3) 0.078(2) 0.117(3) 0.023(2) 0.100(3) 0.022(3)
C48 0.133(4) 0.167(5) 0.117(4) 0.023(3) 0.101(3) 0.005(4)
C49 0.098(6) 0.307(14) 0.054(4) 0.028(6) 0.053(4) 0.061(7)

loop_
_atom_type_symbol
_atom_type_description
_atom_type_scat_dispersion_real
_atom_type_scat_dispersion_imag
_atom_type_scat_source
C C 0.0033 0.0016 'International Tables Vol C Tables 4.2.6.8 and 6.1.1.4'
H H 0.0000 0.0000 'International Tables Vol C Tables 4.2.6.8 and 6.1.1.4'
N N 0.0061 0.0033 'International Tables Vol C Tables 4.2.6.8 and 6.1.1.4'
K K 0.2009 0.2494 'International Tables Vol C Tables 4.2.6.8 and 6.1.1.4'

loop_
_geom_angle_atom_site_label_1
_geom_angle_atom_site_label_2
_geom_angle_atom_site_label_3
_geom_angle
_geom_angle_site_symmetry_1
_geom_angle_site_symmetry_3
_geom_angle_publ_flag
N1 K1 N3 112.34(5) . . ?
N1 K1 C10 57.37(5) . . ?
N3 K1 C10 131.72(5) . . ?
N1 K1 C11 73.43(6) . . ?
N3 K1 C11 107.77(5) . . ?
C10 K1 C11 26.55(5) . . ?
N1 K1 C29 136.38(5) . . ?
N3 K1 C29 56.88(5) . . ?
C10 K1 C29 163.84(6) . . ?
C11 K1 C29 148.49(6) . . ?
N1 K1 C30 158.14(5) . . ?
N3 K1 C30 69.85(5) . . ?
C10 K1 C30 138.48(6) . . ?
C11 K1 C30 127.64(6) . . ?
C29 K1 C30 25.62(5) . . ?
N1 K1 C15 71.19(5) . . ?
N3 K1 C15 152.47(5) . . ?
C10 K1 C15 25.97(5) . . ?
C11 K1 C15 45.62(5) . . ?
C29 K1 C15 139.83(5) . . ?
C30 K1 C15 117.63(6) . . ?
N1 K1 C34 113.73(6) . . ?
N3 K1 C34 72.49(5) . . ?
C10 K1 C34 155.35(5) . . ?
C11 K1 C34 172.39(6) . . ?
C29 K1 C34 25.70(5) . . ?
C30 K1 C34 44.96(6) . . ?
C15 K1 C34 132.70(5) . . ?
N1 K1 C31 143.78(5) . . ?
N3 K1 C31 95.01(5) . . ?
C10 K1 C31 120.07(6) . . ?
C11 K1 C31 121.49(6) . . ?
C29 K1 C31 44.37(5) . . ?
C30 K1 C31 25.18(5) . . ?
C15 K1 C31 95.59(6) . . ?
C34 K1 C31 51.27(6) . . ?
N1 K1 C12 98.17(6) . . ?
N3 K1 C12 102.18(6) . . ?
C10 K1 C12 44.79(5) . . ?
C11 K1 C12 25.06(5) . . ?
C29 K1 C12 124.95(6) . . ?
C30 K1 C12 102.61(6) . . ?
C15 K1 C12 51.05(5) . . ?
C34 K1 C12 147.43(6) . . ?
C31 K1 C12 98.71(6) . . ?
N1 K1 C33 107.85(6) . . ?
N3 K1 C33 97.12(5) . . ?
C10 K1 C33 131.13(5) . . ?
C11 K1 C33 152.60(5) . . ?
C29 K1 C33 44.15(5) . . ?
C30 K1 C33 51.12(6) . . ?
C15 K1 C33 107.88(5) . . ?
C34 K1 C33 24.89(5) . . ?
C31 K1 C33 42.85(6) . . ?
C12 K1 C33 138.55(6) . . ?
N1 K1 C14 95.95(5) . . ?
N3 K1 C14 138.86(6) . . ?
C10 K1 C14 44.45(5) . . ?
C11 K1 C14 51.33(6) . . ?
C29 K1 C14 119.45(6) . . ?
C30 K1 C14 94.83(6) . . ?
C15 K1 C14 24.79(5) . . ?
C34 K1 C14 123.41(6) . . ?
C31 K1 C14 76.02(6) . . ?
C12 K1 C14 42.37(5) . . ?
C33 K1 C14 102.00(6) . . ?
C19 N1 C1 117.47(16) . . ?
C19 N1 K1 124.50(13) . . ?
C1 N1 K1 117.26(11) . . ?
C19 N2 C10 118.66(15) . . ?

loop_
_geom_bond_atom_site_label_1
_geom_bond_atom_site_label_2
_geom_bond_distance
_geom_bond_site_symmetry_2
_geom_bond_publ_flag
K1 N1 2.7187(17) . ?
K1 N3 2.7458(16) . ?
K1 C10 3.0542(19) . ?
K1 C11 3.0956(19) . ?
K1 C29 3.1031(19) . ?
K1 C30 3.160(2) . ?
K1 C15 3.1667(19) . ?
K1 C34 3.184(2) . ?
K1 C31 3.245(2) . ?
K1 C12 3.251(2) . ?
K1 C33 3.268(2) . ?
K1 C14 3.306(2) . ?
N1 C19 1.319(2) . ?
N1 C1 1.410(2) . ?
N2 C19 1.324(2) . ?
N2 C10 1.410(2) . ?
N3 C38 1.292(2) . ?
N3 C20 1.428(2) . ?
N4 C38 1.334(2) . ?
N4 C29 1.425(2) . ?
N4 H4 0.8800 . ?
C6 C5 1.394(3) . ?
C6 C1 1.407(3) . ?
C6 C9 1.506(3) . ?
C9 H9A 0.9800 . ?
C9 H9B 0.9800 . ?
C9 H9C 0.9800 . ?
C5 C4 1.387(3) . ?
C5 H5 0.9500 . ?
C4 C3 1.383(3) . ?
C4 C8 1.513(3) . ?
C8 H8A 0.9800 . ?
C8 H8B 0.9800 . ?
C8 H8C 0.9800 . ?
C3 C2 1.389(3) . ?
C3 H3 0.9500 . ?
C2 C1 1.411(3) . ?
C2 C7 1.507(3) . ?
C7 H7A 0.9800 . ?
C7 H7B 0.9800 . ?
C7 H7C 0.9800 . ?
C19 H19 0.9500 . ?
C10 C15 1.402(3) . ?
C10 C11 1.413(3) . ?
C11 C12 1.385(3) . ?
C11 C16 1.501(3) . ?
C16 H16A 0.9800 . ?
C16 H16B 0.9800 . ?
C16 H16C 0.9800 . ?
C12 C13 1.386(3) . ?
C12 H12 0.9500 . ?
C13 C14 1.391(3) . ?
C13 C17 1.509(3) . ?
C17 H17A 0.9800 . ?
C17 H17B 0.9800 . ?
C17 H17C 0.9800 . ?
C14 C15 1.396(3) . ?
C14 H14 0.9500 . ?
C15 C18 1.502(3) . ?
C18 H18A 0.9800 . ?
C18 H18B 0.9800 . ?
C18 H18C 0.9800 . ?
C25 C24 1.395(3) . ?
C25 C20 1.400(3) . ?
C25 C28 1.520(3) . ?
C28 H28A 0.9800 . ?
C28 H28B 0.9800 . ?
C28 H28C 0.9800 . ?
C24 C23 1.393(3) . ?
C24 H24 0.9500 . ?
C23 C22 1.382(3) . ?
C23 C27 1.513(3) . ?
C27 H27A 0.9800 . ?
C27 H27B 0.9800 . ?
C27 H27C 0.9800 . ?
C22 C21 1.391(3) . ?
C22 H22 0.9500 . ?
C21 C20 1.397(3) . ?
C21 C26 1.509(3) . ?
C26 H26A 0.9800 . ?
C26 H26B 0.9800 . ?
C26 H26C 0.9800 . ?
C38 H38 0.9500 . ?
C29 C30 1.390(3) . ?
C29 C34 1.400(3) . ?
C30 C31 1.398(3) . ?
C30 C35 1.508(3) . ?
C35 H35A 0.9800 . ?
C35 H35B 0.9800 . ?
C35 H35C 0.9800 . ?
C31 C32 1.391(3) . ?
C31 H31 0.9500 . ?
C32 C33 1.386(3) . ?
C32 C36 1.513(3) . ?
C36 H36A 0.9800 . ?
C36 H36B 0.9800 . ?
C36 H36C 0.9800 . ?
C33 C34 1.393(3) . ?
C33 H33 0.9500 . ?
C34 C37 1.503(3) . ?
C37 H37A 0.9800 . ?
C37 H37B 0.9800 . ?
C37 H37C 0.9800 . ?
C40 C39 1.380(7) . ?
C40 C41 1.410(8) . ?
C40 H40 0.9500 . ?
C41 C42 1.417(8) . ?
C41 H41 0.9500 . ?
C42 C43 1.373(7) . ?
C42 H42 0.9500 . ?
C43 C44 1.430(17) . ?
C43 H43 0.9500 . ?
C44 C39 1.363(8) . ?
C44 H44 0.9500 . ?
C39 C40 1.189(7) 2_756 ?
C39 C41 1.454(8) 2_756 ?
C39 C45 1.481(9) . ?
C39 C44 1.549(9) 2_756 ?
C39 C42 1.686(7) 2_756 ?
C39 C43 1.698(7) 2_756 ?
C45 H45A 0.9800 . ?
C45 H45B 0.9800 . ?
C45 H45C 0.9800 . ?
C46 C47 1.355(5) . ?
C46 C48 1.375(6) 7_667 ?
C46 H46 0.9500 . ?
C47 C48 1.416(6) . ?
C47 H47 0.9500 . ?
C48 C49 1.261(8) . ?
C48 C46 1.375(6) 7_667 ?
C49 H49A 0.9800 . ?
C49 H49B 0.9800 . ?
C49 H49C 0.9800 . ?

loop_
_geom_hbond_atom_site_label_D
_geom_hbond_atom_site_label_H
_geom_hbond_atom_site_label_A
_geom_hbond_distance_DH
_geom_hbond_distance_HA
_geom_hbond_distance_DA
_geom_hbond_angle_DHA
_geom_hbond_site_symmetry_A
N4 H4 N2 0.88 1.80 2.663(2) 166.2 1_545
